data_1504914
loop_
_publ_author_name
'Ikeda, Chusaku'
'Sakamoto, Naoya'
'Nabeshima, Tatsuya'

_publ_section_title
;
 Synthesis and guest recognition ability of
 2,3-dimethoxy-1,4-phenylene-containing porphyrinoids.
;
_journal_issue 20
_journal_name_full 'Organic letters'
_journal_page_first 4601
_journal_page_last 4604
_journal_paper_doi 10.1021/ol801888d
_journal_volume 10
_journal_year 2008
_chemical_formula_sum 'C72.5 H57.5 Cl10.5 N6 O6'
_chemical_formula_weight 1480.97
_chemical_name_systematic
; 
 ? 
;
_space_group_IT_number 2
_symmetry_space_group_name_Hall '-P 1'
_symmetry_space_group_name_H-M 'P -1'
_atom_sites_solution_hydrogens geom
_atom_sites_solution_primary direct
_atom_sites_solution_secondary difmap
_audit_creation_method SHELXL-97
_cell_angle_alpha 101.00(6)
_cell_angle_beta 108.81(7)
_cell_angle_gamma 104.85(6)
_cell_formula_units_Z 2
_cell_length_a 14.85(2)
_cell_length_b 14.88(2)
_cell_length_c 17.50(3)
_cell_measurement_temperature 120(2)
_cell_volume 3376(9)
_computing_structure_refinement 'SHELXL-97 (Sheldrick, 1997)'
_computing_structure_solution 'SHELXS-97 (Sheldrick, 1990)'
_diffrn_ambient_temperature 120(2)
_diffrn_measured_fraction_theta_full 0.997
_diffrn_measured_fraction_theta_max 0.997
_diffrn_measurement_method IP
_diffrn_radiation_monochromator graphite
_diffrn_radiation_source 'fine-focus sealed tube'
_diffrn_radiation_type MoK\a
_diffrn_radiation_wavelength 0.71075
_diffrn_reflns_av_R_equivalents 0.0549
_diffrn_reflns_av_sigmaI/netI 0.1007
_diffrn_reflns_limit_h_max 17
_diffrn_reflns_limit_h_min -17
_diffrn_reflns_limit_k_max 17
_diffrn_reflns_limit_k_min -17
_diffrn_reflns_limit_l_max 19
_diffrn_reflns_limit_l_min -20
_diffrn_reflns_number 26847
_diffrn_reflns_theta_full 25.00
_diffrn_reflns_theta_max 25.00
_diffrn_reflns_theta_min 3.00
_exptl_absorpt_coefficient_mu 0.492
_exptl_absorpt_correction_T_max 0.9299
_exptl_absorpt_correction_T_min 0.7911
_exptl_absorpt_correction_type multi-scan
_exptl_absorpt_process_details scalepack
_exptl_crystal_density_diffrn 1.457
_exptl_crystal_density_method 'not measured'
_exptl_crystal_F_000 1522
_exptl_crystal_size_max 0.50
_exptl_crystal_size_mid 0.15
_exptl_crystal_size_min 0.15
_refine_diff_density_max 1.084
_refine_diff_density_min -0.903
_refine_diff_density_rms 0.099
_refine_ls_extinction_method none
_refine_ls_goodness_of_fit_ref 1.067
_refine_ls_hydrogen_treatment constr
_refine_ls_matrix_type full
_refine_ls_number_parameters 851
_refine_ls_number_reflns 11868
_refine_ls_number_restraints 36
_refine_ls_restrained_S_all 1.085
_refine_ls_R_factor_all 0.1782
_refine_ls_R_factor_gt 0.1110
_refine_ls_shift/su_max 0.027
_refine_ls_shift/su_mean 0.000
_refine_ls_structure_factor_coef Fsqd
_refine_ls_weighting_details 'calc w=1/[\s^2^(Fo^2^)+(0.0500P)^2^+15.0000P] where P=(Fo^2^+2Fc^2^)/3'
_refine_ls_weighting_scheme calc
_refine_ls_wR_factor_gt 0.2262
_refine_ls_wR_factor_ref 0.2559
_reflns_number_gt 5891
_reflns_number_total 11868
_reflns_threshold_expression >2sigma(I)
_cod_data_source_file ol801888d_si_003.cif
_cod_data_source_block a
_cod_original_sg_symbol_H-M P-1
_cod_original_formula_sum 'C72.50 H57.50 Cl10.50 N6 O6'
_cod_database_code 1504914

loop_
_symmetry_equiv_pos_as_xyz
'x, y, z'
'-x, -y, -z'

loop_
_atom_site_label
_atom_site_type_symbol
_atom_site_fract_x
_atom_site_fract_y
_atom_site_fract_z
_atom_site_U_iso_or_equiv
_atom_site_adp_type
_atom_site_occupancy
_atom_site_symmetry_multiplicity
_atom_site_calc_flag
_atom_site_refinement_flags
_atom_site_disorder_assembly
_atom_site_disorder_group
C1 C 0.4525(5) 0.6875(5) 0.2980(5) 0.0413(17) Uani 1 1 d . . .
C2 C 0.3887(5) 0.7163(6) 0.2318(5) 0.0488(19) Uani 1 1 d . . .
H1 H 0.3674 0.7713 0.2393 0.059 Uiso 1 1 calc R . .
C3 C 0.3657(5) 0.6509(6) 0.1584(5) 0.0493(19) Uani 1 1 d . . .
H2 H 0.3250 0.6502 0.1037 0.059 Uiso 1 1 calc R . .
C4 C 0.4146(5) 0.5816(6) 0.1786(4) 0.0416(17) Uani 1 1 d . . .
C5 C 0.4051(5) 0.4991(5) 0.1209(4) 0.0404(17) Uani 1 1 d . . .
C6 C 0.4451(5) 0.4247(5) 0.1384(4) 0.0374(16) Uani 1 1 d . . .
C7 C 0.4310(5) 0.3375(5) 0.0827(4) 0.0429(17) Uani 1 1 d . . .
H3 H 0.3925 0.3157 0.0234 0.051 Uiso 1 1 calc R . .
C8 C 0.4833(5) 0.2881(5) 0.1290(4) 0.0439(17) Uani 1 1 d . . .
H4 H 0.4877 0.2267 0.1067 0.053 Uiso 1 1 calc R . .
C9 C 0.5274(5) 0.3422(5) 0.2122(4) 0.0383(16) Uani 1 1 d . . .
C10 C 0.5892(5) 0.3180(5) 0.2848(4) 0.0375(16) Uani 1 1 d . . .
C11 C 0.6151(6) 0.2352(5) 0.2682(4) 0.0451(18) Uani 1 1 d . . .
H5 H 0.5973 0.1995 0.2113 0.054 Uiso 1 1 calc R . .
C12 C 0.6656(5) 0.2042(5) 0.3321(4) 0.0435(17) Uani 1 1 d . . .
H6 H 0.6801 0.1461 0.3184 0.052 Uiso 1 1 calc R . .
C13 C 0.6971(5) 0.2560(5) 0.4182(4) 0.0356(15) Uani 1 1 d . . .
C14 C 0.6744(5) 0.3415(5) 0.4348(4) 0.0351(15) Uani 1 1 d . . .
C15 C 0.6192(5) 0.3703(5) 0.3685(4) 0.0342(15) Uani 1 1 d . . .
C16 C 0.7468(5) 0.2148(5) 0.4821(4) 0.0378(16) Uani 1 1 d . . .
C17 C 0.7640(5) 0.1264(5) 0.4695(4) 0.0448(18) Uani 1 1 d . . .
H7 H 0.7488 0.0823 0.4164 0.054 Uiso 1 1 calc R . .
C18 C 0.8067(5) 0.1143(5) 0.5474(4) 0.0455(18) Uani 1 1 d . . .
H8 H 0.8264 0.0604 0.5577 0.055 Uiso 1 1 calc R . .
C19 C 0.8158(5) 0.1949(5) 0.6086(4) 0.0369(15) Uani 1 1 d . . .
C20 C 0.8542(5) 0.2139(5) 0.6982(4) 0.0375(16) Uani 1 1 d . . .
C21 C 0.8603(5) 0.2943(5) 0.7551(4) 0.0399(16) Uani 1 1 d . . .
C22 C 0.8991(5) 0.3145(5) 0.8464(4) 0.0389(16) Uani 1 1 d . . .
H9 H 0.9210 0.2729 0.8775 0.047 Uiso 1 1 calc R . .
C23 C 0.8979(5) 0.4032(5) 0.8778(4) 0.0397(16) Uani 1 1 d . . .
H10 H 0.9179 0.4365 0.9358 0.048 Uiso 1 1 calc R . .
C24 C 0.8606(5) 0.4389(5) 0.8070(4) 0.0377(16) Uani 1 1 d . . .
C25 C 0.8506(5) 0.5357(5) 0.8166(4) 0.0350(15) Uani 1 1 d . . .
C26 C 0.7641(5) 0.5506(5) 0.7676(4) 0.0357(15) Uani 1 1 d . . .
H11 H 0.7150 0.4999 0.7187 0.043 Uiso 1 1 calc R . .
C27 C 0.7485(5) 0.6380(5) 0.7891(4) 0.0332(15) Uani 1 1 d . . .
H12 H 0.6893 0.6467 0.7545 0.040 Uiso 1 1 calc R . .
C28 C 0.8190(5) 0.7139(5) 0.8613(4) 0.0338(15) Uani 1 1 d . . .
C29 C 0.9096(5) 0.7017(5) 0.9065(4) 0.0380(16) Uani 1 1 d . . .
C30 C 0.9262(5) 0.6145(5) 0.8836(4) 0.0385(16) Uani 1 1 d . . .
C31 C 0.7929(5) 0.7975(5) 0.8932(4) 0.0362(15) Uani 1 1 d . . .
C32 C 0.8242(5) 0.8488(5) 0.9822(4) 0.0413(16) Uani 1 1 d . . .
H13 H 0.8677 0.8364 1.0292 0.050 Uiso 1 1 calc R . .
C33 C 0.7802(5) 0.9165(5) 0.9851(4) 0.0406(16) Uani 1 1 d . . .
H14 H 0.7868 0.9618 1.0345 0.049 Uiso 1 1 calc R . .
C34 C 0.7210(5) 0.9078(5) 0.8989(4) 0.0376(16) Uani 1 1 d . . .
C35 C 0.6675(5) 0.9656(5) 0.8720(4) 0.0391(16) Uani 1 1 d . . .
C36 C 0.6144(5) 0.9578(5) 0.7849(5) 0.0407(17) Uani 1 1 d . . .
C37 C 0.5556(6) 1.0121(5) 0.7517(5) 0.0512(19) Uani 1 1 d . . .
H15 H 0.5417 1.0623 0.7834 0.061 Uiso 1 1 calc R . .
C38 C 0.5218(5) 0.9799(5) 0.6654(5) 0.0479(19) Uani 1 1 d . . .
H16 H 0.4810 1.0049 0.6271 0.057 Uiso 1 1 calc R . .
C39 C 0.5571(5) 0.9039(5) 0.6426(4) 0.0379(16) Uani 1 1 d . . .
C40 C 0.5376(5) 0.8483(5) 0.5585(4) 0.0380(16) Uani 1 1 d . . .
C41 C 0.4670(5) 0.8601(5) 0.4900(5) 0.0437(17) Uani 1 1 d . . .
H17 H 0.4340 0.9052 0.5002 0.052 Uiso 1 1 calc R . .
C42 C 0.4434(5) 0.8090(5) 0.4086(5) 0.0445(18) Uani 1 1 d . . .
H18 H 0.3935 0.8190 0.3642 0.053 Uiso 1 1 calc R . .
C43 C 0.4895(5) 0.7425(5) 0.3878(4) 0.0384(16) Uani 1 1 d . . .
C44 C 0.5637(5) 0.7309(5) 0.4560(4) 0.0377(16) Uani 1 1 d . . .
C45 C 0.5865(5) 0.7827(5) 0.5394(5) 0.0417(17) Uani 1 1 d . . .
N1 N 0.4688(4) 0.6079(4) 0.2660(3) 0.0392(14) Uani 1 1 d . . .
N2 N 0.5038(4) 0.4259(4) 0.2172(3) 0.0370(13) Uani 1 1 d . . .
H62 H 0.5234 0.4732 0.2641 0.044 Uiso 1 1 calc R . .
N3 N 0.7786(4) 0.2545(4) 0.5669(3) 0.0348(12) Uani 1 1 d . . .
H20 H 0.7755 0.3105 0.5913 0.042 Uiso 1 1 calc R . .
N4 N 0.8364(4) 0.3745(4) 0.7334(3) 0.0395(13) Uani 1 1 d . . .
N5 N 0.7302(4) 0.8315(4) 0.8437(3) 0.0371(13) Uani 1 1 d . . .
N6 N 0.6127(4) 0.8931(4) 0.7170(3) 0.0372(13) Uani 1 1 d . . .
H21 H 0.6435 0.8499 0.7208 0.045 Uiso 1 1 calc R . .
O1 O 0.5950(3) 0.4531(3) 0.3869(3) 0.0359(10) Uani 1 1 d . . .
C46 C 0.5100(6) 0.4361(6) 0.4104(5) 0.053(2) Uani 1 1 d . . .
H22 H 0.4541 0.3793 0.3678 0.079 Uiso 1 1 calc R . .
H23 H 0.4887 0.4934 0.4139 0.079 Uiso 1 1 calc R . .
H24 H 0.5287 0.4239 0.4655 0.079 Uiso 1 1 calc R . .
O2 O 0.7014(3) 0.3917(3) 0.5181(3) 0.0391(11) Uani 1 1 d . . .
C47 C 0.7569(7) 0.4935(5) 0.5457(5) 0.063(2) Uani 1 1 d . . .
H25 H 0.8001 0.5072 0.5142 0.094 Uiso 1 1 calc R . .
H26 H 0.7991 0.5138 0.6063 0.094 Uiso 1 1 calc R . .
H27 H 0.7096 0.5295 0.5356 0.094 Uiso 1 1 calc R . .
O3 O 1.0161(3) 0.6082(3) 0.9313(3) 0.0502(13) Uani 1 1 d . . .
C48 C 1.0769(6) 0.5886(7) 0.8857(6) 0.073(3) Uani 1 1 d . . .
H28 H 1.0368 0.5301 0.8371 0.109 Uiso 1 1 calc R . .
H29 H 1.1360 0.5782 0.9229 0.109 Uiso 1 1 calc R . .
H30 H 1.0994 0.6442 0.8657 0.109 Uiso 1 1 calc R . .
O4 O 0.9828(3) 0.7725(3) 0.9786(3) 0.0441(12) Uani 1 1 d . . .
C49 C 1.0396(5) 0.8559(5) 0.9643(5) 0.0483(18) Uani 1 1 d . . .
H31 H 1.0794 0.8368 0.9333 0.073 Uiso 1 1 calc R . .
H32 H 1.0852 0.9047 1.0187 0.073 Uiso 1 1 calc R . .
H33 H 0.9932 0.8836 0.9311 0.073 Uiso 1 1 calc R . .
O5 O 0.6525(3) 0.7663(3) 0.6072(3) 0.0450(12) Uani 1 1 d . . .
C50 C 0.7560(5) 0.7859(6) 0.6159(5) 0.058(2) Uani 1 1 d . . .
H34 H 0.7609 0.7305 0.5788 0.087 Uiso 1 1 calc R . .
H35 H 0.7989 0.7956 0.6747 0.087 Uiso 1 1 calc R . .
H36 H 0.7786 0.8447 0.5999 0.087 Uiso 1 1 calc R . .
O6 O 0.6117(3) 0.6645(3) 0.4448(3) 0.0437(12) Uani 1 1 d . . .
C51 C 0.6816(5) 0.6869(6) 0.4043(5) 0.0497(19) Uani 1 1 d . . .
H37 H 0.6447 0.6861 0.3465 0.075 Uiso 1 1 calc R . .
H38 H 0.7151 0.6381 0.4028 0.075 Uiso 1 1 calc R . .
H39 H 0.7325 0.7516 0.4362 0.075 Uiso 1 1 calc R . .
C52 C 0.3422(5) 0.4814(5) 0.0291(4) 0.0397(17) Uani 1 1 d . . .
C53 C 0.3794(5) 0.5316(5) -0.0188(4) 0.0400(16) Uani 1 1 d . . .
H40 H 0.4457 0.5787 0.0066 0.048 Uiso 1 1 calc R . .
C54 C 0.3216(5) 0.5142(5) -0.1037(4) 0.0420(17) Uani 1 1 d . . .
H41 H 0.3484 0.5491 -0.1362 0.050 Uiso 1 1 calc R . .
C55 C 0.2255(6) 0.4466(6) -0.1407(5) 0.054(2) Uani 1 1 d . . .
H42 H 0.1857 0.4349 -0.1987 0.064 Uiso 1 1 calc R . .
C56 C 0.1871(6) 0.3959(7) -0.0936(6) 0.070(3) Uani 1 1 d . . .
H43 H 0.1205 0.3495 -0.1191 0.084 Uiso 1 1 calc R . .
C57 C 0.2453(5) 0.4124(7) -0.0089(5) 0.066(3) Uani 1 1 d . . .
H44 H 0.2188 0.3765 0.0231 0.079 Uiso 1 1 calc R . .
C58 C 0.8961(5) 0.1410(5) 0.7317(4) 0.0361(15) Uani 1 1 d . . .
C59 C 0.9935(6) 0.1471(8) 0.7432(7) 0.084(3) Uani 1 1 d . . .
H45 H 1.0329 0.1958 0.7276 0.100 Uiso 1 1 calc R . .
C60 C 1.0353(7) 0.0834(8) 0.7772(7) 0.093(4) Uani 1 1 d . . .
H46 H 1.1031 0.0887 0.7850 0.112 Uiso 1 1 calc R . .
C61 C 0.9793(5) 0.0127(5) 0.7996(4) 0.0429(17) Uani 1 1 d . . .
H47 H 1.0079 -0.0308 0.8235 0.052 Uiso 1 1 calc R . .
C62 C 0.8829(6) 0.0055(5) 0.7873(5) 0.0469(18) Uani 1 1 d . . .
H48 H 0.8432 -0.0435 0.8025 0.056 Uiso 1 1 calc R . .
C63 C 0.8411(5) 0.0694(5) 0.7525(5) 0.0446(18) Uani 1 1 d . . .
H49 H 0.7727 0.0625 0.7432 0.054 Uiso 1 1 calc R . .
C64 C 0.6640(6) 1.0453(5) 0.9362(5) 0.052(2) Uani 1 1 d . . .
C65 C 0.6285(6) 1.0255(6) 0.9977(5) 0.0525(19) Uani 1 1 d . . .
H50 H 0.6041 0.9600 0.9979 0.063 Uiso 1 1 calc R . .
C66 C 0.6283(7) 1.0994(6) 1.0582(6) 0.069(3) Uani 1 1 d . . .
H51 H 0.6013 1.0840 1.0983 0.083 Uiso 1 1 calc R . .
C67 C 0.6661(9) 1.1944(7) 1.0614(6) 0.094(4) Uani 1 1 d . . .
H52 H 0.6681 1.2452 1.1048 0.113 Uiso 1 1 calc R . .
C68 C 0.7010(9) 1.2153(6) 1.0014(7) 0.102(5) Uani 1 1 d . . .
H53 H 0.7260 1.2813 1.0024 0.123 Uiso 1 1 calc R . .
C69 C 0.7008(7) 1.1416(6) 0.9386(5) 0.073(3) Uani 1 1 d . . .
H54 H 0.7258 1.1575 0.8975 0.088 Uiso 1 1 calc R . .
C70 C -0.0197(11) 0.0290(11) 0.5056(9) 0.087(6) Uiso 0.50 1 d PD A -1
H55 H -0.0533 0.0786 0.5121 0.104 Uiso 0.50 1 calc PR A -1
Cl1 Cl 0.0793(5) 0.0768(5) 0.4931(5) 0.121(2) Uiso 0.50 1 d PD A -1
Cl2 Cl -0.1093(3) -0.0772(3) 0.4259(3) 0.0680(11) Uiso 0.50 1 d PD A -1
Cl3 Cl 0.0048(6) -0.0148(6) 0.6008(5) 0.144(3) Uiso 0.50 1 d PD A -1
C71 C -0.0358(14) 0.1927(16) 0.2917(12) 0.082(8) Uiso 0.351(8) 1 d PD B 2
H56 H -0.0028 0.1524 0.2656 0.098 Uiso 0.351(8) 1 calc PR B 2
Cl4 Cl -0.0201(14) 0.1705(15) 0.3843(10) 0.244(9) Uiso 0.351(8) 1 d PD B 2
Cl5 Cl 0.0320(12) 0.3114(12) 0.3035(12) 0.209(9) Uiso 0.351(8) 1 d PD B 2
Cl6 Cl -0.1581(6) 0.1558(7) 0.2169(5) 0.084(3) Uiso 0.351(8) 1 d PD B 2
C72 C -0.0812(10) 0.2430(10) 0.2992(8) 0.085(5) Uiso 0.649(8) 1 d PD B 1
H57 H -0.1230 0.2857 0.2876 0.102 Uiso 0.649(8) 1 calc PR B 1
Cl7 Cl -0.0426(4) 0.2483(5) 0.4006(4) 0.128(2) Uiso 0.649(8) 1 d PD B 1
Cl8 Cl -0.1568(4) 0.1178(4) 0.2392(3) 0.0961(16) Uiso 0.649(8) 1 d PD B 1
Cl9 Cl 0.0256(3) 0.2806(4) 0.2716(3) 0.0826(15) Uiso 0.649(8) 1 d PD B 1
C73 C 0.9307(13) 0.5874(11) 0.3906(13) 0.093(7) Uiso 0.50 1 d PD C 3
H63 H 0.9665 0.5946 0.4518 0.112 Uiso 0.50 1 calc PR C 3
Cl10 Cl 0.9080(5) 0.6938(5) 0.3815(4) 0.100(2) Uiso 0.50 1 d PD C 3
Cl11 Cl 0.8168(4) 0.4865(4) 0.3478(4) 0.0863(15) Uiso 0.50 1 d PD C 3
Cl12 Cl 1.0056(4) 0.5600(4) 0.3354(4) 0.0941(16) Uiso 0.50 1 d PD C 3
C74 C 0.9640(13) 0.5684(12) 0.3769(11) 0.056(4) Uiso 0.50 1 d P D -1
H64 H 1.0036 0.5701 0.3403 0.067 Uiso 0.50 1 calc PR D -1
Cl13 Cl 0.8603(4) 0.4596(4) 0.3259(3) 0.0834(14) Uiso 0.50 1 d P D -1
Cl14 Cl 1.0443(5) 0.5621(5) 0.4730(4) 0.1037(18) Uiso 0.50 1 d P D -1
Cl15 Cl 0.9382(4) 0.6711(4) 0.3857(3) 0.0653(13) Uiso 0.50 1 d P D -1
C75 C 0.6133(14) 0.7991(13) 0.1944(9) 0.052(10) Uiso 0.558(7) 1 d PD E 2
H60 H 0.5600 0.7628 0.2113 0.062 Uiso 0.558(7) 1 calc PR E 2
Cl16 Cl 0.6939(6) 0.8944(5) 0.2845(4) 0.115(2) Uiso 0.558(7) 1 d PD E 2
Cl17 Cl 0.6724(3) 0.7164(4) 0.1725(3) 0.0531(11) Uiso 0.558(7) 1 d PD E 2
Cl18 Cl 0.5461(4) 0.8330(3) 0.1091(2) 0.0610(14) Uiso 0.558(7) 1 d PD E 2
C76 C 0.6082(17) 0.8071(15) 0.1931(10) 0.048(12) Uiso 0.442(7) 1 d PD E 1
H61 H 0.5411 0.7559 0.1770 0.058 Uiso 0.442(7) 1 calc PR E 1
Cl19 Cl 0.6506(4) 0.8872(3) 0.2941(3) 0.0486(14) Uiso 0.442(7) 1 d PD E 1
Cl20 Cl 0.6076(6) 0.8704(5) 0.1185(4) 0.080(2) Uiso 0.442(7) 1 d PD E 1
Cl21 Cl 0.6994(5) 0.7573(5) 0.1826(4) 0.0676(17) Uiso 0.442(7) 1 d PD E 1

loop_
_atom_site_aniso_label
_atom_site_aniso_U_11
_atom_site_aniso_U_22
_atom_site_aniso_U_33
_atom_site_aniso_U_23
_atom_site_aniso_U_13
_atom_site_aniso_U_12
C1 0.033(4) 0.053(4) 0.050(5) 0.035(4) 0.018(4) 0.016(3)
C2 0.050(5) 0.070(5) 0.045(5) 0.036(4) 0.021(4) 0.034(4)
C3 0.045(4) 0.078(5) 0.042(5) 0.040(4) 0.017(4) 0.032(4)
C4 0.035(4) 0.062(5) 0.039(4) 0.034(4) 0.015(3) 0.020(4)
C5 0.027(3) 0.062(5) 0.038(4) 0.034(4) 0.011(3) 0.011(3)
C6 0.031(4) 0.051(4) 0.029(4) 0.024(3) 0.008(3) 0.008(3)
C7 0.039(4) 0.053(4) 0.026(4) 0.023(3) 0.001(3) 0.004(3)
C8 0.049(4) 0.039(4) 0.032(4) 0.017(3) 0.006(3) 0.005(3)
C9 0.037(4) 0.036(4) 0.031(4) 0.015(3) 0.004(3) 0.003(3)
C10 0.042(4) 0.035(4) 0.028(4) 0.017(3) 0.006(3) 0.007(3)
C11 0.063(5) 0.038(4) 0.025(4) 0.013(3) 0.007(4) 0.015(4)
C12 0.052(4) 0.038(4) 0.035(4) 0.013(3) 0.008(4) 0.017(4)
C13 0.036(4) 0.039(4) 0.026(4) 0.012(3) 0.005(3) 0.011(3)
C14 0.035(4) 0.034(4) 0.030(4) 0.011(3) 0.008(3) 0.006(3)
C15 0.036(4) 0.037(4) 0.029(4) 0.018(3) 0.009(3) 0.009(3)
C16 0.035(4) 0.042(4) 0.034(4) 0.015(3) 0.010(3) 0.014(3)
C17 0.057(5) 0.053(4) 0.033(4) 0.018(3) 0.015(4) 0.031(4)
C18 0.056(5) 0.052(4) 0.041(4) 0.025(4) 0.017(4) 0.034(4)
C19 0.037(4) 0.038(4) 0.037(4) 0.018(3) 0.009(3) 0.018(3)
C20 0.036(4) 0.044(4) 0.035(4) 0.021(3) 0.010(3) 0.016(3)
C21 0.041(4) 0.046(4) 0.034(4) 0.020(3) 0.009(3) 0.019(4)
C22 0.037(4) 0.046(4) 0.032(4) 0.018(3) 0.004(3) 0.019(3)
C23 0.036(4) 0.044(4) 0.034(4) 0.014(3) 0.004(3) 0.017(3)
C24 0.036(4) 0.044(4) 0.029(4) 0.013(3) 0.005(3) 0.016(3)
C25 0.037(4) 0.038(4) 0.032(4) 0.019(3) 0.011(3) 0.013(3)
C26 0.033(4) 0.045(4) 0.031(4) 0.018(3) 0.011(3) 0.014(3)
C27 0.033(4) 0.044(4) 0.026(4) 0.023(3) 0.008(3) 0.014(3)
C28 0.035(4) 0.039(4) 0.033(4) 0.025(3) 0.012(3) 0.013(3)
C29 0.035(4) 0.039(4) 0.035(4) 0.020(3) 0.007(3) 0.008(3)
C30 0.033(4) 0.043(4) 0.034(4) 0.018(3) 0.003(3) 0.013(3)
C31 0.033(4) 0.037(4) 0.038(4) 0.022(3) 0.011(3) 0.007(3)
C32 0.036(4) 0.045(4) 0.036(4) 0.017(3) 0.005(3) 0.010(3)
C33 0.041(4) 0.039(4) 0.036(4) 0.017(3) 0.007(3) 0.010(3)
C34 0.038(4) 0.030(3) 0.035(4) 0.013(3) 0.005(3) 0.007(3)
C35 0.034(4) 0.030(3) 0.040(4) 0.015(3) 0.001(3) 0.003(3)
C36 0.034(4) 0.030(4) 0.048(5) 0.014(3) 0.003(3) 0.010(3)
C37 0.047(4) 0.037(4) 0.048(5) 0.010(4) -0.005(4) 0.011(4)
C38 0.045(4) 0.037(4) 0.053(5) 0.024(4) 0.003(4) 0.015(4)
C39 0.032(4) 0.032(4) 0.042(4) 0.023(3) 0.002(3) 0.006(3)
C40 0.028(3) 0.041(4) 0.044(4) 0.024(3) 0.010(3) 0.008(3)
C41 0.038(4) 0.047(4) 0.052(5) 0.028(4) 0.015(4) 0.019(4)
C42 0.036(4) 0.064(5) 0.047(5) 0.036(4) 0.016(4) 0.025(4)
C43 0.031(4) 0.048(4) 0.039(4) 0.024(3) 0.013(3) 0.011(3)
C44 0.031(4) 0.039(4) 0.047(4) 0.026(3) 0.014(3) 0.012(3)
C45 0.033(4) 0.044(4) 0.050(5) 0.030(4) 0.010(3) 0.014(3)
N1 0.035(3) 0.055(4) 0.036(3) 0.032(3) 0.012(3) 0.016(3)
N2 0.034(3) 0.044(3) 0.032(3) 0.020(3) 0.007(3) 0.012(3)
N3 0.039(3) 0.037(3) 0.028(3) 0.012(2) 0.008(3) 0.015(3)
N4 0.041(3) 0.045(3) 0.036(3) 0.022(3) 0.008(3) 0.021(3)
N5 0.033(3) 0.035(3) 0.038(3) 0.020(3) 0.006(3) 0.007(3)
N6 0.025(3) 0.035(3) 0.044(4) 0.018(3) 0.003(3) 0.008(2)
O1 0.040(3) 0.039(3) 0.031(3) 0.017(2) 0.010(2) 0.016(2)
C46 0.063(5) 0.064(5) 0.057(5) 0.039(4) 0.033(4) 0.036(4)
O2 0.048(3) 0.042(3) 0.026(3) 0.015(2) 0.008(2) 0.018(2)
C47 0.096(7) 0.039(4) 0.028(4) 0.009(3) 0.002(4) 0.012(5)
O3 0.036(3) 0.050(3) 0.052(3) 0.017(3) -0.003(2) 0.020(2)
C48 0.040(5) 0.082(6) 0.091(7) 0.033(6) 0.014(5) 0.022(5)
O4 0.039(3) 0.035(3) 0.044(3) 0.018(2) -0.001(2) 0.007(2)
C49 0.038(4) 0.038(4) 0.055(5) 0.009(4) 0.007(4) 0.006(3)
O5 0.038(3) 0.053(3) 0.045(3) 0.027(2) 0.007(2) 0.020(2)
C50 0.033(4) 0.078(6) 0.051(5) 0.020(4) 0.000(4) 0.020(4)
O6 0.038(3) 0.055(3) 0.047(3) 0.027(2) 0.013(2) 0.026(2)
C51 0.038(4) 0.063(5) 0.056(5) 0.025(4) 0.020(4) 0.021(4)
C52 0.033(4) 0.064(5) 0.034(4) 0.032(4) 0.015(3) 0.022(4)
C53 0.040(4) 0.047(4) 0.038(4) 0.019(3) 0.015(3) 0.018(3)
C54 0.051(5) 0.054(4) 0.035(4) 0.026(4) 0.020(4) 0.025(4)
C55 0.044(5) 0.091(6) 0.039(4) 0.035(4) 0.014(4) 0.034(5)
C56 0.036(4) 0.111(8) 0.062(6) 0.051(6) 0.011(4) 0.015(5)
C57 0.032(4) 0.116(7) 0.054(5) 0.061(5) 0.011(4) 0.013(5)
C58 0.040(4) 0.045(4) 0.026(4) 0.013(3) 0.010(3) 0.021(3)
C59 0.054(5) 0.125(8) 0.132(9) 0.108(8) 0.053(6) 0.055(6)
C60 0.057(6) 0.139(9) 0.152(10) 0.122(9) 0.058(7) 0.065(6)
C61 0.052(4) 0.055(4) 0.034(4) 0.026(4) 0.014(4) 0.032(4)
C62 0.050(5) 0.036(4) 0.062(5) 0.022(4) 0.024(4) 0.017(4)
C63 0.039(4) 0.032(4) 0.063(5) 0.018(4) 0.018(4) 0.012(3)
C64 0.044(4) 0.027(4) 0.052(5) 0.009(3) -0.017(4) 0.008(3)
C65 0.053(5) 0.041(4) 0.050(5) 0.006(4) 0.006(4) 0.017(4)
C66 0.065(6) 0.046(5) 0.066(6) -0.008(4) -0.002(5) 0.025(5)
C67 0.121(9) 0.057(6) 0.047(6) -0.010(5) -0.036(6) 0.049(6)
C68 0.142(10) 0.029(4) 0.058(7) 0.001(5) -0.048(7) 0.026(6)
C69 0.086(7) 0.042(5) 0.046(5) 0.013(4) -0.023(5) 0.012(5)

loop_
_atom_type_symbol
_atom_type_description
_atom_type_scat_dispersion_real
_atom_type_scat_dispersion_imag
_atom_type_scat_source
C C 0.0033 0.0016 'International Tables Vol C Tables 4.2.6.8 and 6.1.1.4'
H H 0.0000 0.0000 'International Tables Vol C Tables 4.2.6.8 and 6.1.1.4'
N N 0.0061 0.0033 'International Tables Vol C Tables 4.2.6.8 and 6.1.1.4'
O O 0.0106 0.0060 'International Tables Vol C Tables 4.2.6.8 and 6.1.1.4'
Cl Cl 0.1484 0.1585 'International Tables Vol C Tables 4.2.6.8 and 6.1.1.4'

loop_
_geom_angle_atom_site_label_1
_geom_angle_atom_site_label_2
_geom_angle_atom_site_label_3
_geom_angle
N1 C1 C2 111.3(7)
N1 C1 C43 127.3(6)
C2 C1 C43 121.5(7)
C3 C2 C1 106.9(7)
C3 C2 H1 126.6
C1 C2 H1 126.6
C2 C3 C4 106.5(6)
C2 C3 H2 126.7
C4 C3 H2 126.7
C5 C4 N1 125.0(6)
C5 C4 C3 125.0(7)
N1 C4 C3 109.9(7)
C4 C5 C6 127.1(6)
C4 C5 C52 117.8(6)
C6 C5 C52 115.0(6)
N2 C6 C7 106.8(6)
N2 C6 C5 124.6(6)
C7 C6 C5 128.5(6)
C8 C7 C6 107.6(6)
C8 C7 H3 126.2
C6 C7 H3 126.2
C9 C8 C7 108.7(7)
C9 C8 H4 125.7
C7 C8 H4 125.7
C8 C9 N2 107.1(6)
C8 C9 C10 127.9(6)
N2 C9 C10 125.0(6)
C15 C10 C11 117.8(6)
C15 C10 C9 124.1(6)
C11 C10 C9 118.0(6)
C12 C11 C10 121.4(6)
C12 C11 H5 119.3
C10 C11 H5 119.3
C11 C12 C13 122.0(6)
C11 C12 H6 119.0
C13 C12 H6 119.0
C14 C13 C12 116.7(6)
C14 C13 C16 125.3(6)
C12 C13 C16 118.0(6)
O2 C14 C13 117.8(5)
O2 C14 C15 121.5(6)
C13 C14 C15 120.5(6)
O1 C15 C10 119.2(5)
O1 C15 C14 119.3(6)
C10 C15 C14 121.5(6)
N3 C16 C17 107.1(6)
N3 C16 C13 124.8(6)
C17 C16 C13 128.0(6)
C18 C17 C16 108.0(6)
C18 C17 H7 126.0
C16 C17 H7 126.0
C17 C18 C19 107.9(6)
C17 C18 H8 126.1
C19 C18 H8 126.1
N3 C19 C18 106.9(6)
N3 C19 C20 124.8(6)
C18 C19 C20 128.2(6)
C21 C20 C19 125.4(6)
C21 C20 C58 118.1(6)
C19 C20 C58 116.3(6)
C20 C21 N4 124.2(6)
C20 C21 C22 126.0(6)
N4 C21 C22 109.7(6)
C23 C22 C21 106.3(6)
C23 C22 H9 126.9
C21 C22 H9 126.9
C22 C23 C24 107.1(6)
C22 C23 H10 126.5
C24 C23 H10 126.5
N4 C24 C23 112.3(6)
N4 C24 C25 124.6(6)
C23 C24 C25 123.1(6)
C26 C25 C30 118.4(6)
C26 C25 C24 122.6(6)
C30 C25 C24 118.6(6)
C27 C26 C25 121.0(6)
C27 C26 H11 119.5
C25 C26 H11 119.5
C26 C27 C28 120.9(6)
C26 C27 H12 119.6
C28 C27 H12 119.6
C29 C28 C27 118.0(6)
C29 C28 C31 121.4(6)
C27 C28 C31 120.3(6)
O4 C29 C30 117.2(6)
O4 C29 C28 121.7(6)
C30 C29 C28 120.9(6)
O3 C30 C29 117.3(6)
O3 C30 C25 122.3(6)
C29 C30 C25 120.3(6)
N5 C31 C32 111.3(6)
N5 C31 C28 123.3(6)
C32 C31 C28 125.2(6)
C33 C32 C31 106.9(6)
C33 C32 H13 126.6
C31 C32 H13 126.6
C32 C33 C34 107.0(6)
C32 C33 H14 126.5
C34 C33 H14 126.5
C35 C34 N5 123.6(6)
C35 C34 C33 127.0(6)
N5 C34 C33 109.4(5)
C34 C35 C36 125.0(6)
C34 C35 C64 119.0(6)
C36 C35 C64 116.0(6)
N6 C36 C37 106.2(6)
N6 C36 C35 125.0(6)
C37 C36 C35 128.8(7)
C38 C37 C36 107.9(7)
C38 C37 H15 126.1
C36 C37 H15 126.1
C37 C38 C39 109.0(6)
C37 C38 H16 125.5
C39 C38 H16 125.5
N6 C39 C38 105.4(6)
N6 C39 C40 127.2(6)
C38 C39 C40 127.4(6)
C41 C40 C45 116.4(7)
C41 C40 C39 118.8(6)
C45 C40 C39 124.7(6)
C42 C41 C40 122.2(7)
C42 C41 H17 118.9
C40 C41 H17 118.9
C41 C42 C43 122.6(6)
C41 C42 H18 118.7
C43 C42 H18 118.7
C42 C43 C44 116.5(6)
C42 C43 C1 117.1(6)
C44 C43 C1 126.3(6)
O6 C44 C45 116.8(6)
O6 C44 C43 122.5(6)
C45 C44 C43 120.5(6)
O5 C45 C44 121.4(6)
O5 C45 C40 116.7(6)
C44 C45 C40 121.7(6)
C1 N1 C4 105.4(5)
C6 N2 C9 109.8(6)
C6 N2 H62 125.1
C9 N2 H62 125.1
C16 N3 C19 110.1(6)
C16 N3 H20 125.0
C19 N3 H20 125.0
C24 N4 C21 104.6(5)
C31 N5 C34 105.5(6)
C39 N6 C36 111.5(5)
C39 N6 H21 124.3
C36 N6 H21 124.3
C15 O1 C46 112.3(5)
O1 C46 H22 109.5
O1 C46 H23 109.5
H22 C46 H23 109.5
O1 C46 H24 109.5
H22 C46 H24 109.5
H23 C46 H24 109.5
C14 O2 C47 117.8(5)
O2 C47 H25 109.5
O2 C47 H26 109.5
H25 C47 H26 109.5
O2 C47 H27 109.5
H25 C47 H27 109.5
H26 C47 H27 109.5
C30 O3 C48 114.8(6)
O3 C48 H28 109.5
O3 C48 H29 109.5
H28 C48 H29 109.5
O3 C48 H30 109.5
H28 C48 H30 109.5
H29 C48 H30 109.5
C29 O4 C49 114.9(5)
O4 C49 H31 109.5
O4 C49 H32 109.5
H31 C49 H32 109.5
O4 C49 H33 109.5
H31 C49 H33 109.5
H32 C49 H33 109.5
C45 O5 C50 118.3(5)
O5 C50 H34 109.5
O5 C50 H35 109.5
H34 C50 H35 109.5
O5 C50 H36 109.5
H34 C50 H36 109.5
H35 C50 H36 109.5
C44 O6 C51 115.6(5)
O6 C51 H37 109.5
O6 C51 H38 109.5
H37 C51 H38 109.5
O6 C51 H39 109.5
H37 C51 H39 109.5
H38 C51 H39 109.5
C53 C52 C57 118.9(6)
C53 C52 C5 121.1(6)
C57 C52 C5 120.0(6)
C52 C53 C54 120.9(7)
C52 C53 H40 119.5
C54 C53 H40 119.6
C55 C54 C53 119.9(7)
C55 C54 H41 120.1
C53 C54 H41 120.1
C54 C55 C56 119.9(7)
C54 C55 H42 120.0
C56 C55 H42 120.0
C55 C56 C57 120.3(8)
C55 C56 H43 119.9
C57 C56 H43 119.9
C52 C57 C56 120.1(7)
C52 C57 H44 119.9
C56 C57 H44 119.9
C63 C58 C59 118.1(6)
C63 C58 C20 122.1(6)
C59 C58 C20 119.8(6)
C58 C59 C60 121.0(8)
C58 C59 H45 119.5
C60 C59 H45 119.5
C61 C60 C59 120.2(7)
C61 C60 H46 119.9
C59 C60 H46 119.9
C62 C61 C60 119.1(6)
C62 C61 H47 120.5
C60 C61 H47 120.5
C61 C62 C63 120.4(7)
C61 C62 H48 119.8
C63 C62 H48 119.8
C58 C63 C62 121.3(7)
C58 C63 H49 119.4
C62 C63 H49 119.4
C69 C64 C65 118.1(8)
C69 C64 C35 120.7(8)
C65 C64 C35 121.1(6)
C66 C65 C64 120.9(8)
C66 C65 H50 119.5
C64 C65 H50 119.5
C67 C66 C65 121.0(10)
C67 C66 H51 119.5
C65 C66 H51 119.5
C66 C67 C68 118.9(9)
C66 C67 H52 120.5
C68 C67 H52 120.5
C67 C68 C69 121.2(9)
C67 C68 H53 119.4
C69 C68 H53 119.4
C64 C69 C68 119.8(10)
C64 C69 H54 120.1
C68 C69 H54 120.1
Cl1 C70 Cl2 117.0(10)
Cl1 C70 Cl3 112.8(9)
Cl2 C70 Cl3 101.4(8)
Cl1 C70 H55 108.4
Cl2 C70 H55 108.4
Cl3 C70 H55 108.4
Cl4 C71 Cl5 112.6(13)
Cl4 C71 Cl6 117.9(13)
Cl5 C71 Cl6 111.5(12)
Cl4 C71 H56 104.4
Cl5 C71 H56 104.4
Cl6 C71 H56 104.4
Cl7 C72 Cl9 110.1(8)
Cl7 C72 Cl8 107.0(8)
Cl9 C72 Cl8 109.8(7)
Cl7 C72 H57 110.0
Cl9 C72 H57 110.0
Cl8 C72 H57 110.0
Cl10 C73 Cl12 111.6(10)
Cl10 C73 Cl11 111.5(10)
Cl12 C73 Cl11 106.5(9)
Cl10 C73 H63 109.1
Cl12 C73 H63 109.1
Cl11 C73 H63 109.1
Cl15 C74 Cl13 116.6(10)
Cl15 C74 Cl14 113.4(10)
Cl13 C74 Cl14 109.9(9)
Cl15 C74 H64 105.3
Cl13 C74 H64 105.3
Cl14 C74 H64 105.3
Cl16 C75 Cl17 110.8(9)
Cl16 C75 Cl18 115.3(10)
Cl17 C75 Cl18 116.7(8)
Cl16 C75 H60 104.1
Cl17 C75 H60 104.1
Cl18 C75 H60 104.1
Cl19 C76 Cl21 111.1(11)
Cl19 C76 Cl20 111.0(11)
Cl21 C76 Cl20 97.2(10)
Cl19 C76 H61 112.2
Cl21 C76 H61 112.2
Cl20 C76 H61 112.2

loop_
_geom_bond_atom_site_label_1
_geom_bond_atom_site_label_2
_geom_bond_distance
C1 N1 1.325(9)
C1 C2 1.454(9)
C1 C43 1.470(10)
C2 C3 1.335(11)
C2 H1 0.9500
C3 C4 1.438(9)
C3 H2 0.9500
C4 C5 1.376(10)
C4 N1 1.399(9)
C5 C6 1.421(9)
C5 C52 1.507(9)
C6 N2 1.367(8)
C6 C7 1.387(10)
C7 C8 1.384(9)
C7 H3 0.9500
C8 C9 1.365(10)
C8 H4 0.9500
C9 N2 1.372(8)
C9 C10 1.475(9)
C10 C15 1.385(9)
C10 C11 1.388(9)
C11 C12 1.363(9)
C11 H5 0.9500
C12 C13 1.414(9)
C12 H6 0.9500
C13 C14 1.398(9)
C13 C16 1.462(9)
C14 O2 1.377(8)
C14 C15 1.399(9)
C15 O1 1.379(7)
C16 N3 1.358(8)
C16 C17 1.392(9)
C17 C18 1.374(9)
C17 H7 0.9500
C18 C19 1.392(9)
C18 H8 0.9500
C19 N3 1.365(8)
C19 C20 1.426(9)
C20 C21 1.365(9)
C20 C58 1.503(8)
C21 N4 1.412(8)
C21 C22 1.452(9)
C22 C23 1.337(9)
C22 H9 0.9500
C23 C24 1.444(9)
C23 H10 0.9500
C24 N4 1.327(8)
C24 C25 1.468(9)
C25 C26 1.395(9)
C25 C30 1.400(9)
C26 C27 1.382(9)
C26 H11 0.9500
C27 C28 1.402(9)
C27 H12 0.9500
C28 C29 1.401(9)
C28 C31 1.460(9)
C29 O4 1.381(8)
C29 C30 1.391(9)
C30 O3 1.365(7)
C31 N5 1.326(8)
C31 C32 1.457(10)
C32 C33 1.335(9)
C32 H13 0.9500
C33 C34 1.441(9)
C33 H14 0.9500
C34 C35 1.362(9)
C34 N5 1.410(8)
C35 C36 1.438(10)
C35 C64 1.494(10)
C36 N6 1.369(9)
C36 C37 1.402(9)
C37 C38 1.368(10)
C37 H15 0.9500
C38 C39 1.408(9)
C38 H16 0.9500
C39 N6 1.362(8)
C39 C40 1.440(10)
C40 C41 1.390(9)
C40 C45 1.410(9)
C41 C42 1.363(10)
C41 H17 0.9500
C42 C43 1.398(9)
C42 H18 0.9500
C43 C44 1.413(9)
C44 O6 1.377(7)
C44 C45 1.400(10)
C45 O5 1.381(8)
N2 H62 0.8800
N3 H20 0.8800
N6 H21 0.8800
O1 C46 1.426(8)
C46 H22 0.9800
C46 H23 0.9800
C46 H24 0.9800
O2 C47 1.426(8)
C47 H25 0.9800
C47 H26 0.9800
C47 H27 0.9800
O3 C48 1.430(9)
C48 H28 0.9800
C48 H29 0.9800
C48 H30 0.9800
O4 C49 1.426(8)
C49 H31 0.9800
C49 H32 0.9800
C49 H33 0.9800
O5 C50 1.440(8)
C50 H34 0.9800
C50 H35 0.9800
C50 H36 0.9800
O6 C51 1.442(8)
C51 H37 0.9800
C51 H38 0.9800
C51 H39 0.9800
C52 C53 1.375(9)
C52 C57 1.389(10)
C53 C54 1.390(9)
C53 H40 0.9500
C54 C55 1.373(10)
C54 H41 0.9500
C55 C56 1.375(10)
C55 H42 0.9500
C56 C57 1.390(11)
C56 H43 0.9500
C57 H44 0.9500
C58 C63 1.353(9)
C58 C59 1.371(10)
C59 C60 1.385(10)
C59 H45 0.9500
C60 C61 1.368(11)
C60 H46 0.9500
C61 C62 1.350(9)
C61 H47 0.9500
C62 C63 1.392(9)
C62 H48 0.9500
C63 H49 0.9500
C64 C69 1.385(10)
C64 C65 1.387(11)
C65 C66 1.375(10)
C65 H50 0.9500
C66 C67 1.363(13)
C66 H51 0.9500
C67 C68 1.365(16)
C67 H52 0.9500
C68 C69 1.395(13)
C68 H53 0.9500
C69 H54 0.9500
C70 Cl1 1.563(14)
C70 Cl2 1.759(15)
C70 Cl3 1.864(15)
C70 H55 1.0000
C71 Cl4 1.670(17)
C71 Cl5 1.729(17)
C71 Cl6 1.730(17)
C71 H56 1.0000
C72 Cl7 1.659(13)
C72 Cl9 1.790(13)
C72 Cl8 1.804(13)
C72 H57 1.0000
C73 Cl10 1.726(16)
C73 Cl12 1.764(16)
C73 Cl11 1.769(16)
C73 H63 1.0000
C74 Cl15 1.659(18)
C74 Cl13 1.753(18)
C74 Cl14 1.755(18)
C74 H64 1.0000
C75 Cl16 1.729(15)
C75 Cl17 1.738(15)
C75 Cl18 1.749(14)
C75 H60 1.0000
C76 Cl19 1.742(16)
C76 Cl21 1.743(18)
C76 Cl20 1.748(18)
C76 H61 1.0000

loop_
_geom_torsion_atom_site_label_1
_geom_torsion_atom_site_label_2
_geom_torsion_atom_site_label_3
_geom_torsion_atom_site_label_4
_geom_torsion
N1 C1 C2 C3 0.7(8)
C43 C1 C2 C3 -178.2(6)
C1 C2 C3 C4 0.1(8)
C2 C3 C4 C5 176.1(7)
C2 C3 C4 N1 -0.8(8)
N1 C4 C5 C6 1.9(11)
C3 C4 C5 C6 -174.6(6)
N1 C4 C5 C52 179.0(6)
C3 C4 C5 C52 2.5(10)
C4 C5 C6 N2 -2.6(11)
C52 C5 C6 N2 -179.8(6)
C4 C5 C6 C7 175.0(7)
C52 C5 C6 C7 -2.2(10)
N2 C6 C7 C8 -1.0(7)
C5 C6 C7 C8 -178.9(6)
C6 C7 C8 C9 1.1(8)
C7 C8 C9 N2 -0.8(8)
C7 C8 C9 C10 179.0(6)
C8 C9 C10 C15 -170.4(7)
N2 C9 C10 C15 9.5(11)
C8 C9 C10 C11 6.7(11)
N2 C9 C10 C11 -173.5(6)
C15 C10 C11 C12 2.1(11)
C9 C10 C11 C12 -175.1(7)
C10 C11 C12 C13 -2.1(12)
C11 C12 C13 C14 -0.4(11)
C11 C12 C13 C16 177.4(7)
C12 C13 C14 O2 178.1(6)
C16 C13 C14 O2 0.4(10)
C12 C13 C14 C15 2.8(10)
C16 C13 C14 C15 -174.8(6)
C11 C10 C15 O1 179.7(6)
C9 C10 C15 O1 -3.3(10)
C11 C10 C15 C14 0.4(10)
C9 C10 C15 C14 177.4(6)
O2 C14 C15 O1 2.7(9)
C13 C14 C15 O1 177.8(6)
O2 C14 C15 C10 -177.9(6)
C13 C14 C15 C10 -2.8(10)
C14 C13 C16 N3 -0.5(11)
C12 C13 C16 N3 -178.0(6)
C14 C13 C16 C17 174.3(7)
C12 C13 C16 C17 -3.3(11)
N3 C16 C17 C18 -0.4(8)
C13 C16 C17 C18 -175.8(7)
C16 C17 C18 C19 0.2(8)
C17 C18 C19 N3 0.0(8)
C17 C18 C19 C20 178.8(7)
N3 C19 C20 C21 -0.7(11)
C18 C19 C20 C21 -179.4(7)
N3 C19 C20 C58 -177.3(6)
C18 C19 C20 C58 4.1(11)
C19 C20 C21 N4 -5.1(11)
C58 C20 C21 N4 171.4(6)
C19 C20 C21 C22 179.9(7)
C58 C20 C21 C22 -3.6(10)
C20 C21 C22 C23 175.8(7)
N4 C21 C22 C23 0.2(8)
C21 C22 C23 C24 -1.1(7)
C22 C23 C24 N4 1.7(8)
C22 C23 C24 C25 -178.6(6)
N4 C24 C25 C26 46.1(10)
C23 C24 C25 C26 -133.6(7)
N4 C24 C25 C30 -141.0(7)
C23 C24 C25 C30 39.3(9)
C30 C25 C26 C27 -6.0(9)
C24 C25 C26 C27 166.8(6)
C25 C26 C27 C28 -0.5(9)
C26 C27 C28 C29 5.6(9)
C26 C27 C28 C31 -167.4(6)
C27 C28 C29 O4 -179.5(5)
C31 C28 C29 O4 -6.5(9)
C27 C28 C29 C30 -4.2(9)
C31 C28 C29 C30 168.8(6)
O4 C29 C30 O3 -4.0(9)
C28 C29 C30 O3 -179.5(6)
O4 C29 C30 C25 173.1(6)
C28 C29 C30 C25 -2.4(10)
C26 C25 C30 O3 -175.6(6)
C24 C25 C30 O3 11.2(10)
C26 C25 C30 C29 7.5(10)
C24 C25 C30 C29 -165.7(6)
C29 C28 C31 N5 155.6(6)
C27 C28 C31 N5 -31.6(9)
C29 C28 C31 C32 -29.9(10)
C27 C28 C31 C32 142.9(6)
N5 C31 C32 C33 -1.3(8)
C28 C31 C32 C33 -176.4(6)
C31 C32 C33 C34 0.4(8)
C32 C33 C34 C35 -176.5(7)
C32 C33 C34 N5 0.5(8)
N5 C34 C35 C36 -0.5(11)
C33 C34 C35 C36 176.0(7)
N5 C34 C35 C64 -179.2(6)
C33 C34 C35 C64 -2.7(11)
C34 C35 C36 N6 -2.1(11)
C64 C35 C36 N6 176.6(6)
C34 C35 C36 C37 178.1(7)
C64 C35 C36 C37 -3.2(11)
N6 C36 C37 C38 -1.0(8)
C35 C36 C37 C38 178.9(7)
C36 C37 C38 C39 0.9(9)
C37 C38 C39 N6 -0.5(8)
C37 C38 C39 C40 178.7(7)
N6 C39 C40 C41 170.5(6)
C38 C39 C40 C41 -8.5(11)
N6 C39 C40 C45 -10.5(11)
C38 C39 C40 C45 170.4(7)
C45 C40 C41 C42 2.0(10)
C39 C40 C41 C42 -179.0(6)
C40 C41 C42 C43 -1.2(11)
C41 C42 C43 C44 -0.5(10)
C41 C42 C43 C1 176.1(6)
N1 C1 C43 C42 -164.5(6)
C2 C1 C43 C42 14.2(10)
N1 C1 C43 C44 11.8(11)
C2 C1 C43 C44 -169.5(6)
C42 C43 C44 O6 176.9(6)
C1 C43 C44 O6 0.5(10)
C42 C43 C44 C45 1.4(9)
C1 C43 C44 C45 -175.0(6)
O6 C44 C45 O5 -1.3(9)
C43 C44 C45 O5 174.5(6)
O6 C44 C45 C40 -176.3(6)
C43 C44 C45 C40 -0.5(10)
C41 C40 C45 O5 -176.4(6)
C39 C40 C45 O5 4.7(10)
C41 C40 C45 C44 -1.1(10)
C39 C40 C45 C44 179.9(6)
C2 C1 N1 C4 -1.2(7)
C43 C1 N1 C4 177.6(6)
C5 C4 N1 C1 -175.7(6)
C3 C4 N1 C1 1.3(7)
C7 C6 N2 C9 0.5(7)
C5 C6 N2 C9 178.5(6)
C8 C9 N2 C6 0.2(7)
C10 C9 N2 C6 -179.7(6)
C17 C16 N3 C19 0.4(8)
C13 C16 N3 C19 176.0(6)
C18 C19 N3 C16 -0.2(8)
C20 C19 N3 C16 -179.1(6)
C23 C24 N4 C21 -1.5(7)
C25 C24 N4 C21 178.8(6)
C20 C21 N4 C24 -174.9(7)
C22 C21 N4 C24 0.8(7)
C32 C31 N5 C34 1.5(7)
C28 C31 N5 C34 176.7(6)
C35 C34 N5 C31 175.8(6)
C33 C34 N5 C31 -1.2(7)
C38 C39 N6 C36 -0.1(7)
C40 C39 N6 C36 -179.3(6)
C37 C36 N6 C39 0.7(8)
C35 C36 N6 C39 -179.2(6)
C10 C15 O1 C46 101.0(7)
C14 C15 O1 C46 -79.7(7)
C13 C14 O2 C47 129.5(7)
C15 C14 O2 C47 -55.3(9)
C29 C30 O3 C48 -120.5(7)
C25 C30 O3 C48 62.4(9)
C30 C29 O4 C49 110.4(6)
C28 C29 O4 C49 -74.2(8)
C44 C45 O5 C50 62.4(9)
C40 C45 O5 C50 -122.4(7)
C45 C44 O6 C51 -114.2(7)
C43 C44 O6 C51 70.1(8)
C4 C5 C52 C53 77.3(8)
C6 C5 C52 C53 -105.2(8)
C4 C5 C52 C57 -103.7(9)
C6 C5 C52 C57 73.8(8)
C57 C52 C53 C54 0.2(10)
C5 C52 C53 C54 179.2(6)
C52 C53 C54 C55 0.4(10)
C53 C54 C55 C56 -0.3(11)
C54 C55 C56 C57 -0.4(13)
C53 C52 C57 C56 -0.9(12)
C5 C52 C57 C56 -179.9(8)
C55 C56 C57 C52 1.0(14)
C21 C20 C58 C63 85.0(9)
C19 C20 C58 C63 -98.2(8)
C21 C20 C58 C59 -94.0(9)
C19 C20 C58 C59 82.8(9)
C63 C58 C59 C60 -1.7(15)
C20 C58 C59 C60 177.3(9)
C58 C59 C60 C61 0.3(18)
C59 C60 C61 C62 0.7(16)
C60 C61 C62 C63 -0.2(12)
C59 C58 C63 C62 2.2(12)
C20 C58 C63 C62 -176.8(7)
C61 C62 C63 C58 -1.3(12)
C34 C35 C64 C69 119.6(8)
C36 C35 C64 C69 -59.2(9)
C34 C35 C64 C65 -57.2(10)
C36 C35 C64 C65 124.0(7)
C69 C64 C65 C66 1.2(11)
C35 C64 C65 C66 178.0(7)
C64 C65 C66 C67 -2.4(12)
C65 C66 C67 C68 2.5(14)
C66 C67 C68 C69 -1.5(15)
C65 C64 C69 C68 -0.2(12)
C35 C64 C69 C68 -177.1(7)
C67 C68 C69 C64 0.4(14)
